data_2213947
loop_
_publ_author_name
'Song, Hai-Yan'
'Huang, Chang-Cang'
'Luo, Jian-Hai'
'Huang, Xi-He'
'Liu, Dong-Sheng'

_publ_section_title
;
 Piperazinium tetraaquadi-\m-citrato-dinickelate(II)
;
_journal_coeditor_code RZ2135
_journal_issue 6
_journal_name_full 'Acta Crystallographica Section E'
_journal_page_first m1552
_journal_page_last m1553
_journal_paper_doi 10.1107/S1600536807020569
_journal_volume 63
_journal_year 2007
_chemical_formula_iupac '(C4 H12 N2) [Ni2 (C6 H5 O7)2 (H2 O)4]'
_chemical_formula_moiety 'C4 H12 N2 2+, C12 H18 Ni2 O18 2-'
_chemical_formula_sum 'C16 H30 N2 Ni2 O18'
_chemical_formula_weight 655.80
_chemical_name_systematic
;
Piperazinium tetraaquabis(\m~2~-citrato)dinickelate(II)
;
_space_group_IT_number 14
_symmetry_cell_setting monoclinic
_symmetry_space_group_name_Hall '-P 2yn'
_symmetry_space_group_name_H-M 'P 1 21/n 1'
_atom_sites_solution_hydrogens geom
_atom_sites_solution_primary patt
_atom_sites_solution_secondary difmap
_audit_creation_method SHELXL-97
_cell_angle_alpha 90.00
_cell_angle_beta 106.93(3)
_cell_angle_gamma 90.00
_cell_formula_units_Z 2
_cell_length_a 13.342(3)
_cell_length_b 6.7054(13)
_cell_length_c 13.613(3)
_cell_measurement_reflns_used 9899
_cell_measurement_temperature 298(2)
_cell_measurement_theta_max 27.59
_cell_measurement_theta_min 3.04
_cell_volume 1165.1(5)
_computing_cell_refinement RAPID-AUTO
_computing_data_collection 'RAPID-AUTO (Rigaku, 1998)'
_computing_data_reduction RAPID-AUTO
_computing_molecular_graphics 'SHELXTL/PC (Sheldrick, 1993)'
_computing_publication_material SHELXL97
_computing_structure_refinement 'SHELXL97 (Sheldrick, 1997)'
_computing_structure_solution 'SHELXS97 (Sheldrick, 1997)'
_diffrn_ambient_temperature 298(2)
_diffrn_measured_fraction_theta_full 0.996
_diffrn_measured_fraction_theta_max 0.996
_diffrn_measurement_device_type 'Rigaku R-AXIS RAPID'
_diffrn_measurement_method Oscillation
_diffrn_radiation_monochromator graphite
_diffrn_radiation_source 'fine-focus sealed tube'
_diffrn_radiation_type MoK\a
_diffrn_radiation_wavelength 0.71073
_diffrn_reflns_av_R_equivalents 0.0463
_diffrn_reflns_av_sigmaI/netI 0.0411
_diffrn_reflns_limit_h_max 17
_diffrn_reflns_limit_h_min -17
_diffrn_reflns_limit_k_max 8
_diffrn_reflns_limit_k_min -8
_diffrn_reflns_limit_l_max 17
_diffrn_reflns_limit_l_min -17
_diffrn_reflns_number 10894
_diffrn_reflns_theta_full 27.47
_diffrn_reflns_theta_max 27.47
_diffrn_reflns_theta_min 3.13
_diffrn_standards_interval_count 0
_diffrn_standards_interval_time 0
_diffrn_standards_number 0
_exptl_absorpt_coefficient_mu 1.711
_exptl_absorpt_correction_T_max 0.786
_exptl_absorpt_correction_T_min 0.698
_exptl_absorpt_correction_type none
_exptl_absorpt_process_details '(RAPID-AUTO; Rigaku, 1998)'
_exptl_crystal_colour green
_exptl_crystal_density_diffrn 1.869
_exptl_crystal_density_method 'not measured'
_exptl_crystal_description block
_exptl_crystal_F_000 680
_exptl_crystal_size_max 0.200
_exptl_crystal_size_mid 0.180
_exptl_crystal_size_min 0.150
_refine_diff_density_max 0.364
_refine_diff_density_min -0.579
_refine_ls_extinction_method none
_refine_ls_goodness_of_fit_ref 1.076
_refine_ls_hydrogen_treatment constr
_refine_ls_matrix_type full
_refine_ls_number_parameters 172
_refine_ls_number_reflns 2677
_refine_ls_number_restraints 0
_refine_ls_restrained_S_all 1.076
_refine_ls_R_factor_all 0.0310
_refine_ls_R_factor_gt 0.0285
_refine_ls_shift/su_max 0.000
_refine_ls_shift/su_mean 0.000
_refine_ls_structure_factor_coef Fsqd
_refine_ls_weighting_details 'calc w=1/[\s^2^(Fo^2^)+(0.033P)^2^+0.5209P] where P=(Fo^2^+2Fc^2^)/3'
_refine_ls_weighting_scheme calc
_refine_ls_wR_factor_gt 0.0719
_refine_ls_wR_factor_ref 0.0732
_reflns_number_gt 2462
_reflns_number_total 2677
_reflns_threshold_expression I>2\s(I)
_cod_data_source_file rz2135.cif
_cod_data_source_block I
_cod_original_sg_symbol_H-M 'P 21/n'
_cod_database_code 2213947
_cod_database_fobs_code 2213947

loop_
_symmetry_equiv_pos_as_xyz
'x, y, z'
'-x+1/2, y+1/2, -z+1/2'
'-x, -y, -z'
'x-1/2, -y-1/2, z-1/2'

loop_
_atom_site_type_symbol
_atom_site_label
_atom_site_fract_x
_atom_site_fract_y
_atom_site_fract_z
_atom_site_U_iso_or_equiv
_atom_site_adp_type
_atom_site_calc_flag
_atom_site_refinement_flags
_atom_site_occupancy
Ni Ni1 0.356449(16) 0.10184(3) 0.089492(15) 0.01502(9) Uani d . 1
O O1 0.46895(9) 0.27879(17) 0.05413(8) 0.0168(2) Uani d . 1
H H1 0.4979 0.2121 0.0167 0.020 Uiso d R 1
O O1W 0.21588(10) 0.1791(2) -0.01518(10) 0.0267(3) Uani d . 1
H H1WA 0.2010 0.0965 -0.0647 0.032 Uiso d R 1
H H1WB 0.2207 0.2945 -0.0392 0.032 Uiso d R 1
O O2 0.48547(10) 0.00460(18) 0.19579(9) 0.0210(3) Uani d . 1
O O2W 0.26483(10) -0.07943(18) 0.14890(10) 0.0215(3) Uani d . 1
H H2WB 0.2269 -0.0091 0.1760 0.026 Uiso d R 1
H H2WA 0.3034 -0.1542 0.1951 0.026 Uiso d R 1
O O3 0.62422(12) 0.1371(2) 0.30710(10) 0.0308(3) Uani d . 1
O O4 0.34262(10) 0.33467(19) 0.18366(10) 0.0225(3) Uani d . 1
O O5 0.38093(11) 0.60449(18) 0.27900(11) 0.0247(3) Uani d . 1
O O6 0.62307(10) 0.11233(19) 0.00955(10) 0.0239(3) Uani d . 1
O O7 0.78853(11) 0.1785(2) 0.09831(11) 0.0329(3) Uani d . 1
N N1 0.00054(13) 0.3898(2) 0.09153(11) 0.0207(3) Uani d . 1
H H1A 0.0278 0.2936 0.1377 0.025 Uiso calc R 1
H H1B -0.0523 0.4481 0.1095 0.025 Uiso calc R 1
C C1 0.54617(13) 0.3207(2) 0.15133(12) 0.0155(3) Uani d . 1
C C2 0.55405(13) 0.1389(2) 0.22351(12) 0.0165(3) Uani d . 1
C C3 0.50727(14) 0.5019(2) 0.19770(13) 0.0191(3) Uani d . 1
H H3A 0.5601 0.5372 0.2610 0.023 Uiso calc R 1
H H3B 0.5008 0.6132 0.1507 0.023 Uiso calc R 1
C C4 0.40335(14) 0.4756(2) 0.22078(13) 0.0172(3) Uani d . 1
C C5 0.65218(14) 0.3690(3) 0.13446(14) 0.0200(3) Uani d . 1
H H5A 0.6457 0.4922 0.0958 0.024 Uiso calc R 1
H H5B 0.7032 0.3910 0.2007 0.024 Uiso calc R 1
C C6 0.69299(14) 0.2077(3) 0.07807(12) 0.0193(3) Uani d . 1
C C7 0.08284(14) 0.5411(3) 0.09266(13) 0.0226(4) Uani d . 1
H H7A 0.1424 0.4760 0.0792 0.027 Uiso calc R 1
H H7B 0.1065 0.6024 0.1600 0.027 Uiso calc R 1
C C8 0.04050(15) 0.7003(3) 0.01229(13) 0.0227(4) Uani d . 1
H H8A -0.0152 0.7730 0.0291 0.027 Uiso calc R 1
H H8B 0.0959 0.7941 0.0123 0.027 Uiso calc R 1

loop_
_atom_site_aniso_label
_atom_site_aniso_U_11
_atom_site_aniso_U_22
_atom_site_aniso_U_33
_atom_site_aniso_U_12
_atom_site_aniso_U_13
_atom_site_aniso_U_23
Ni1 0.01363(13) 0.01736(13) 0.01496(13) -0.00038(8) 0.00552(9) -0.00189(8)
O1 0.0153(5) 0.0214(6) 0.0144(5) 0.0000(5) 0.0054(4) -0.0003(5)
O1W 0.0247(7) 0.0296(7) 0.0237(6) 0.0077(6) 0.0039(5) 0.0015(6)
O2 0.0214(6) 0.0190(6) 0.0206(6) -0.0021(5) 0.0029(5) 0.0026(5)
O2W 0.0207(6) 0.0231(6) 0.0238(6) 0.0001(5) 0.0112(5) 0.0014(5)
O3 0.0296(7) 0.0320(7) 0.0225(6) -0.0021(6) -0.0056(6) 0.0017(6)
O4 0.0202(6) 0.0222(6) 0.0286(6) -0.0044(5) 0.0123(5) -0.0088(6)
O5 0.0268(7) 0.0219(6) 0.0306(7) -0.0042(5) 0.0168(6) -0.0100(5)
O6 0.0162(6) 0.0321(7) 0.0240(6) -0.0009(5) 0.0067(5) -0.0123(5)
O7 0.0160(6) 0.0441(8) 0.0376(7) 0.0008(6) 0.0062(6) -0.0163(7)
N1 0.0228(8) 0.0223(7) 0.0181(7) 0.0029(6) 0.0078(6) 0.0051(6)
C1 0.0142(7) 0.0168(7) 0.0163(7) -0.0022(6) 0.0056(6) -0.0041(6)
C2 0.0158(8) 0.0181(7) 0.0158(7) 0.0020(7) 0.0051(6) -0.0027(6)
C3 0.0194(8) 0.0158(7) 0.0244(8) -0.0016(7) 0.0101(7) -0.0048(7)
C4 0.0188(8) 0.0158(7) 0.0183(7) 0.0021(7) 0.0075(6) 0.0011(6)
C5 0.0181(8) 0.0207(8) 0.0232(8) -0.0043(7) 0.0092(7) -0.0058(7)
C6 0.0175(8) 0.0237(8) 0.0185(7) -0.0018(7) 0.0080(7) -0.0019(7)
C7 0.0211(8) 0.0272(9) 0.0181(8) -0.0022(8) 0.0032(7) -0.0014(7)
C8 0.0258(9) 0.0197(8) 0.0235(8) -0.0034(7) 0.0085(7) -0.0018(7)

loop_
_atom_type_symbol
_atom_type_description
_atom_type_scat_dispersion_real
_atom_type_scat_dispersion_imag
_atom_type_scat_source
C C 0.0033 0.0016 'International Tables Vol C Tables 4.2.6.8 and 6.1.1.4'
H H 0.0000 0.0000 'International Tables Vol C Tables 4.2.6.8 and 6.1.1.4'
N N 0.0061 0.0033 'International Tables Vol C Tables 4.2.6.8 and 6.1.1.4'
O O 0.0106 0.0060 'International Tables Vol C Tables 4.2.6.8 and 6.1.1.4'
Ni Ni 0.3393 1.1124 'International Tables Vol C Tables 4.2.6.8 and 6.1.1.4'

loop_
_geom_angle_atom_site_label_1
_geom_angle_atom_site_label_2
_geom_angle_atom_site_label_3
_geom_angle_site_symmetry_1
_geom_angle_site_symmetry_3
_geom_angle
_geom_angle_publ_flag
O2 Ni1 O6 . 3_655 89.77(6) yes
O2 Ni1 O2W . . 90.44(5) yes
O6 Ni1 O2W 3_655 . 93.06(6) yes
O2 Ni1 O4 . . 90.63(5) yes
O6 Ni1 O4 3_655 . 175.09(5) yes
O2W Ni1 O4 . . 91.84(5) yes
O2 Ni1 O1W . . 174.29(5) yes
O6 Ni1 O1W 3_655 . 89.43(6) yes
O2W Ni1 O1W . . 83.96(6) yes
O4 Ni1 O1W . . 90.65(6) yes
O2 Ni1 O1 . . 80.03(5) yes
O6 Ni1 O1 3_655 . 90.23(5) yes
O2W Ni1 O1 . . 169.91(5) yes
O4 Ni1 O1 . . 85.02(5) yes
O1W Ni1 O1 . . 105.63(5) yes
C1 O1 Ni1 . . 105.60(9) ?
C1 O1 H1 . . 108.9 ?
Ni1 O1 H1 . . 108.8 ?
Ni1 O1W H1WA . . 109.8 ?
Ni1 O1W H1WB . . 109.8 ?
H1WA O1W H1WB . . 108.3 ?
C2 O2 Ni1 . . 112.28(11) ?
Ni1 O2W H2WB . . 109.9 ?
Ni1 O2W H2WA . . 109.8 ?
H2WB O2W H2WA . . 108.4 ?
C4 O4 Ni1 . . 131.14(11) ?
C6 O6 Ni1 . 3_655 128.50(12) ?
C8 N1 C7 3_565 . 110.63(14) ?
C8 N1 H1A 3_565 . 109.5 ?
C7 N1 H1A . . 109.5 ?
C8 N1 H1B 3_565 . 109.5 ?
C7 N1 H1B . . 109.5 ?
H1A N1 H1B . . 108.1 ?
O1 C1 C3 . . 107.15(13) ?
O1 C1 C5 . . 110.25(13) ?
C3 C1 C5 . . 109.47(14) ?
O1 C1 C2 . . 108.98(13) ?
C3 C1 C2 . . 109.40(13) ?
C5 C1 C2 . . 111.48(14) ?
O3 C2 O2 . . 123.64(16) ?
O3 C2 C1 . . 118.72(15) ?
O2 C2 C1 . . 117.56(14) ?
C4 C3 C1 . . 115.69(14) ?
C4 C3 H3A . . 108.4 ?
C1 C3 H3A . . 108.4 ?
C4 C3 H3B . . 108.4 ?
C1 C3 H3B . . 108.4 ?
H3A C3 H3B . . 107.4 ?
O4 C4 O5 . . 121.66(16) ?
O4 C4 C3 . . 121.80(15) ?
O5 C4 C3 . . 116.54(15) ?
C6 C5 C1 . . 114.11(14) ?
C6 C5 H5A . . 108.7 ?
C1 C5 H5A . . 108.7 ?
C6 C5 H5B . . 108.7 ?
C1 C5 H5B . . 108.7 ?
H5A C5 H5B . . 107.6 ?
O7 C6 O6 . . 124.52(16) ?
O7 C6 C5 . . 119.87(16) ?
O6 C6 C5 . . 115.59(15) ?
N1 C7 C8 . . 110.69(15) ?
N1 C7 H7A . . 109.5 ?
C8 C7 H7A . . 109.5 ?
N1 C7 H7B . . 109.5 ?
C8 C7 H7B . . 109.5 ?
H7A C7 H7B . . 108.1 ?
N1 C8 C7 3_565 . 110.87(14) ?
N1 C8 H8A 3_565 . 109.5 ?
C7 C8 H8A . . 109.5 ?
N1 C8 H8B 3_565 . 109.5 ?
C7 C8 H8B . . 109.5 ?
H8A C8 H8B . . 108.1 ?

loop_
_geom_bond_atom_site_label_1
_geom_bond_atom_site_label_2
_geom_bond_site_symmetry_2
_geom_bond_distance
_geom_bond_publ_flag
Ni1 O2 . 2.0078(14) yes
Ni1 O6 3_655 2.0419(13) yes
Ni1 O2W . 2.0498(13) yes
Ni1 O4 . 2.0622(12) yes
Ni1 O1W . 2.0638(15) yes
Ni1 O1 . 2.0769(12) yes
O1 C1 . 1.448(2) ?
O1 H1 . 0.8499 ?
O1W H1WA . 0.8501 ?
O1W H1WB . 0.8500 ?
O2 C2 . 1.261(2) ?
O2W H2WB . 0.8501 ?
O2W H2WA . 0.8499 ?
O3 C2 . 1.245(2) ?
O4 C4 . 1.252(2) ?
O5 C4 . 1.266(2) ?
O6 C6 . 1.281(2) ?
O6 Ni1 3_655 2.0419(12) ?
O7 C6 . 1.239(2) ?
N1 C8 3_565 1.487(2) ?
N1 C7 . 1.492(2) ?
N1 H1A . 0.9000 ?
N1 H1B . 0.9000 ?
C1 C3 . 1.528(2) ?
C1 C5 . 1.532(2) ?
C1 C2 . 1.550(2) ?
C3 C4 . 1.519(2) ?
C3 H3A . 0.9700 ?
C3 H3B . 0.9700 ?
C5 C6 . 1.516(2) ?
C5 H5A . 0.9700 ?
C5 H5B . 0.9700 ?
C7 C8 . 1.515(3) ?
C7 H7A . 0.9700 ?
C7 H7B . 0.9700 ?
C8 N1 3_565 1.487(2) ?
C8 H8A . 0.9700 ?
C8 H8B . 0.9700 ?

loop_
_geom_hbond_atom_site_label_D
_geom_hbond_atom_site_label_H
_geom_hbond_atom_site_label_A
_geom_hbond_site_symmetry_A
_geom_hbond_distance_DH
_geom_hbond_distance_HA
_geom_hbond_distance_DA
_geom_hbond_angle_DHA
O1 H1 O6 . 0.85 1.83 2.5632(18) 143.7
O1W H1WA O7 3_655 0.85 1.91 2.645(2) 143.2
O2W H2WB O5 2_545 0.85 1.88 2.7163(19) 166.9
O2W H2WA O5 1_545 0.85 2.08 2.903(2) 164.6
N1 H1A O5 2_545 0.90 1.89 2.765(2) 163.4
N1 H1B O3 2 0.90 2.11 2.960(2) 157.3
